data_7709368
loop_
_publ_author_name
'Hu, Lei'
'Sheng, Ming-Ming'
'Qin, Shun-Shun'
'Shi, Hua-Tian'
'Str\/omme, Maria'
'Zhang, Qian-Feng'
'Xu, Chao'

_publ_section_title
;
 Molecular surface modification of silver chalcogenolate clusters.
;
_journal_issue 8
_journal_name_full 'Dalton transactions (Cambridge, England : 2003)'
_journal_page_first 3241
_journal_page_last 3247
_journal_paper_doi 10.1039/d2dt00016d
_journal_volume 51
_journal_year 2022
_chemical_formula_moiety 'C66 H82 Ag12 F18 N6 O12 S6, 4(H2 O)'
_chemical_formula_sum 'C66 H90 Ag12 F18 N6 O16 S6'
_chemical_formula_weight 3052.23
_space_group_crystal_system monoclinic
_space_group_IT_number 14
_space_group_name_Hall '-P 2yn'
_space_group_name_H-M_alt 'P 1 21/n 1'
_atom_sites_solution_hydrogens mixed
_audit_creation_date 2022-01-23
_audit_creation_method
;
Olex2 1.5
(compiled 2021.12.09 svn.r5202d8cf for OlexSys, GUI svn.r6439)
;
_audit_update_record
;
2022-01-24 deposited with the CCDC.	2022-01-25 downloaded from the CCDC.
;
_cell_angle_alpha 90
_cell_angle_beta 98.596(4)
_cell_angle_gamma 90
_cell_formula_units_Z 2
_cell_length_a 11.933(3)
_cell_length_b 28.031(8)
_cell_length_c 15.304(4)
_cell_measurement_reflns_used 7018
_cell_measurement_temperature 296(2)
_cell_measurement_theta_max 22.81
_cell_measurement_theta_min 2.26
_cell_volume 5062(2)
_computing_cell_refinement 'Bruker SAINT'
_computing_data_collection 'Bruker APEX2'
_computing_data_reduction 'Bruker SAINT'
_computing_molecular_graphics 'Olex2 1.5 (Dolomanov et al., 2009)'
_computing_publication_material 'Olex2 1.5 (Dolomanov et al., 2009)'
_computing_structure_refinement 'XL  (Sheldrick, 2008)'
_computing_structure_solution 'SHELXS-97 (Sheldrick 2008)'
_diffrn_ambient_temperature 296.15
_diffrn_measured_fraction_theta_full 0.999
_diffrn_measured_fraction_theta_max 0.999
_diffrn_measurement_device_type 'Bruker APEX-II CCD'
_diffrn_measurement_method '\f and \w scans'
_diffrn_radiation_type MoK\a
_diffrn_radiation_wavelength 0.71073
_diffrn_reflns_av_R_equivalents 0.0350
_diffrn_reflns_av_unetI/netI 0.0429
_diffrn_reflns_Laue_measured_fraction_full 0.999
_diffrn_reflns_Laue_measured_fraction_max 0.999
_diffrn_reflns_limit_h_max 14
_diffrn_reflns_limit_h_min -14
_diffrn_reflns_limit_k_max 33
_diffrn_reflns_limit_k_min -25
_diffrn_reflns_limit_l_max 18
_diffrn_reflns_limit_l_min -16
_diffrn_reflns_number 26145
_diffrn_reflns_point_group_measured_fraction_full 0.999
_diffrn_reflns_point_group_measured_fraction_max 0.999
_diffrn_reflns_theta_full 24.998
_diffrn_reflns_theta_max 24.998
_diffrn_reflns_theta_min 2.256
_exptl_absorpt_coefficient_mu 2.477
_exptl_absorpt_correction_T_max 0.665
_exptl_absorpt_correction_T_min 0.612
_exptl_absorpt_correction_type multi-scan
_exptl_absorpt_process_details sadabs
_exptl_crystal_colour black
_exptl_crystal_colour_primary black
_exptl_crystal_density_diffrn 2.003
_exptl_crystal_description block
_exptl_crystal_F_000 2956
_exptl_crystal_size_max 0.22
_exptl_crystal_size_mid 0.2
_exptl_crystal_size_min 0.18
_refine_diff_density_max 1.349
_refine_diff_density_min -0.749
_refine_diff_density_rms 0.105
_refine_ls_extinction_method none
_refine_ls_goodness_of_fit_ref 1.045
_refine_ls_hydrogen_treatment constr
_refine_ls_matrix_type full
_refine_ls_number_parameters 732
_refine_ls_number_reflns 8899
_refine_ls_number_restraints 876
_refine_ls_restrained_S_all 1.051
_refine_ls_R_factor_all 0.0880
_refine_ls_R_factor_gt 0.0566
_refine_ls_shift/su_max 0.001
_refine_ls_shift/su_mean 0.000
_refine_ls_structure_factor_coef Fsqd
_refine_ls_weighting_details 'w=1/[\s^2^(Fo^2^)+(0.0627P)^2^+19.5220P] where P=(Fo^2^+2Fc^2^)/3'
_refine_ls_weighting_scheme calc
_refine_ls_wR_factor_gt 0.1365
_refine_ls_wR_factor_ref 0.1551
_reflns_Friedel_coverage 0.000
_reflns_number_gt 5977
_reflns_number_total 8899
_reflns_threshold_expression 'I > 2\s(I)'
_cod_data_source_file d2dt00016d2.cif
_cod_data_source_block p21n
_cod_depositor_comments 'Adding full bibliography for 7709363--7709369.cif.'
_cod_original_cell_volume 5061(2)
_cod_database_code 7709368
_shelx_shelxl_version_number 2018/3
_shelx_space_group_comment
;
The symmetry employed for this shelxl refinement is uniquely defined
by the following loop, which should always be used as a source of
symmetry information in preference to the above space-group names.
They are only intended as comments.
;
_shelx_estimated_absorpt_t_max 0.664
_shelx_estimated_absorpt_t_min 0.612
_olex2_refinement_description
;
1. Fixed Uiso
 At 1.2 times of:
  All C(H) groups, All C(H,H) groups
 At 1.5 times of:
  All C(H,H,H) groups, All O(H,H) groups
2. Restrained distances
 C28-C29
 2.47 with sigma of 0.02
 N1-C2 = C2-C3 = C3-C4 = C4-C5 = C5-C6 = C6-N1
 1.39 with sigma of 0.01
 N1-C3 = C3-C5 = C5-N1 = C2-C4 = C4-C6 = C6-C2
 2.39 with sigma of 0.01
 F1-F2 = F2-F3 = F3-F1 = F4-F5 = F5-F6 = F6-F4 = F7-F8 = F8-F9 = F9-F7
 2.13 with sigma of 0.01
 C22-C24 \\sim C22A-C24A
 with sigma of 0.02
 C21-C24 \\sim C21A-C24A
 with sigma of 0.04
 C23-C24 \\sim C23A-C24A
 with sigma of 0.04
 F7-C36 \\sim F7A-C36
 with sigma of 0.02
 F5-C26 \\sim F5A-C26
 with sigma of 0.02
 F9-C36 \\sim F9A-C36
 with sigma of 0.02
 F4-C26 \\sim F4A-C26
 with sigma of 0.02
 F8-C36 \\sim F8A-C36
 with sigma of 0.02
 F6-C26 \\sim F6A-C26
 with sigma of 0.02
 C27-C30 \\sim C27A-C30A
 with sigma of 0.02
 S7-C27 \\sim S7-C27A
 with sigma of 0.02
 C28-C29 \\sim C28A-C29A
 with sigma of 0.04
 C29-C30 \\sim C29A-C30A
 with sigma of 0.02
 S7-C30 \\sim S7-C30A
 with sigma of 0.04
 C27-C28 \\sim C27A-C28A
 with sigma of 0.04
 C27-C29 \\sim C27A-C29A
 with sigma of 0.04
 C28-C30 \\sim C28A-C30A
 with sigma of 0.02
 S8-C21 \\sim S8-C21A
 with sigma of 0.02
 C21-C22 \\sim C21A-C22A
 with sigma of 0.02
 C21-C23 \\sim C21A-C23A
 with sigma of 0.04
 C22-C23 \\sim C22A-C23A
 with sigma of 0.02
 S8-C22 \\sim S8-C22A
 with sigma of 0.04
 F1-C20 \\sim F1A-C20
 with sigma of 0.02
 F3-C20 \\sim F3A-C20
 with sigma of 0.02
 F2-C20 \\sim F2A-C20
 with sigma of 0.02
3. Restrained planarity
 N1, C2, C3, C4, C5, C6
 with sigma of 0.1
4. Rigid bond restraints
 All non-hydrogen atoms
 with sigma for 1-2 distances of 0.01 and sigma for 1-3 distances of 0.01
5. Uiso/Uaniso restraints and constraints
C2 \\sim C10 \\sim C9 \\sim C4 \\sim C6 \\sim C3 \\sim C11 \\sim C8 \\sim C5
\\sim C12 \\sim C14 \\sim C15 \\sim C16 \\sim C17 \\sim C18 \\sim C19 \\sim C20
\\sim C21 \\sim C22 \\sim C23 \\sim C24 \\sim C25 \\sim C26 \\sim C27 \\sim C28
\\sim C29 \\sim C31 \\sim C32 \\sim C33 \\sim C36 \\sim C30 \\sim C34 \\sim C35
\\sim C27A \\sim C28A \\sim C29A \\sim C30A \\sim C21A \\sim C22A \\sim C23A
\\sim C24A: within 3.8A with sigma of 0.01 and sigma for terminal atoms of 0.02
within 3.8A
6. Others
 Sof(F4A)=Sof(F5A)=Sof(F6A)=1-FVAR(1)
 Sof(F4)=Sof(F5)=Sof(F6)=FVAR(1)
 Sof(F7A)=Sof(F8A)=Sof(F9A)=1-FVAR(2)
 Sof(F7)=Sof(F8)=Sof(F9)=FVAR(2)
 Sof(C27A)=Sof(H27C)=Sof(H27D)=Sof(C28A)=Sof(H28D)=Sof(H28E)=Sof(H28F)=
 Sof(C29A)=Sof(H29D)=Sof(H29E)=Sof(H29F)=Sof(C30A)=Sof(H30A)=1-FVAR(3)
 Sof(C27)=Sof(H27A)=Sof(H27B)=Sof(C28)=Sof(H28A)=Sof(H28B)=Sof(H28C)=Sof(C29)=
 Sof(H29A)=Sof(H29B)=Sof(H29C)=Sof(C30)=Sof(H30)=FVAR(3)
 Sof(C21A)=Sof(H21C)=Sof(H21D)=Sof(C22A)=Sof(H22A)=Sof(C23A)=Sof(H23D)=
 Sof(H23E)=Sof(H23F)=Sof(C24A)=Sof(H24D)=Sof(H24E)=Sof(H24F)=1-FVAR(4)
 Sof(C21)=Sof(H21A)=Sof(H21B)=Sof(C22)=Sof(H22)=Sof(C23)=Sof(H23A)=Sof(H23B)=
 Sof(H23C)=Sof(C24)=Sof(H24A)=Sof(H24B)=Sof(H24C)=FVAR(4)
 Sof(F2A)=Sof(F3A)=Sof(F1A)=1-FVAR(5)
 Sof(F1)=Sof(F2)=Sof(F3)=FVAR(5)
7.a Free rotating group:
 O7(H7A,H7B), O6(H6A,H6B)
7.b Ternary CH refined with riding coordinates:
 C22(H22), C32(H32), C30(H30), C30A(H30A), C22A(H22A)
7.c Secondary CH2 refined with riding coordinates:
 C21(H21A,H21B), C27(H27A,H27B), C31(H31A,H31B), C27A(H27C,H27D), C21A(H21C,
 H21D)
7.d Me refined with riding coordinates:
 C24A(H24D,H24E,H24F)
7.e Aromatic/amide H refined with riding coordinates:
 C2(H2), C10(H10), C9(H9), C4(H4), C6(H6), C3(H3), C11(H11), C5(H5), C12(H12),
 C14(H14), C15(H15), C16(H16), C17(H17), C18(H18)
7.f Idealised Me refined as rotating group:
 C23(H23A,H23B,H23C), C24(H24A,H24B,H24C), C28(H28A,H28B,H28C), C29(H29A,H29B,
 H29C), C33(H33A,H33B,H33C), C34(H34A,H34B,H34C), C28A(H28D,H28E,H28F),
 C29A(H29D,H29E,H29F), C23A(H23D,H23E,H23F)
;
_olex2_submission_special_instructions 'No special instructions were received'

loop_
_space_group_symop_operation_xyz
'x, y, z'
'-x+1/2, y+1/2, -z+1/2'
'-x, -y, -z'
'x-1/2, -y-1/2, z-1/2'

loop_
_atom_site_label
_atom_site_type_symbol
_atom_site_fract_x
_atom_site_fract_y
_atom_site_fract_z
_atom_site_U_iso_or_equiv
_atom_site_adp_type
_atom_site_occupancy
_atom_site_site_symmetry_order
_atom_site_calc_flag
_atom_site_refinement_flags_posn
_atom_site_refinement_flags_adp
_atom_site_refinement_flags_occupancy
_atom_site_disorder_assembly
_atom_site_disorder_group
Ag1 Ag 0.17284(6) 1.01485(2) 0.60760(4) 0.0605(2) Uani 1 1 d . U . . .
Ag2 Ag 0.16705(7) 0.96174(2) 0.44210(4) 0.0682(2) Uani 1 1 d . U . . .
Ag3 Ag 0.12509(8) 1.06416(3) 0.43495(5) 0.0793(3) Uani 1 1 d . U . . .
Ag4 Ag 0.07490(8) 0.93293(4) 0.72083(6) 0.0983(3) Uani 1 1 d . U . . .
Ag5 Ag 0.06945(8) 0.86448(3) 0.50451(7) 0.1045(3) Uani 1 1 d . U . . .
Ag6 Ag 0.02002(9) 1.07278(3) 0.72102(6) 0.1007(3) Uani 1 1 d . U . . .
S7 S 0.10736(18) 1.09749(7) 0.58210(14) 0.0576(5) Uani 1 1 d D U . . .
S8 S 0.18736(17) 0.92795(7) 0.59215(14) 0.0548(5) Uani 1 1 d D U . . .
S9 S 0.08069(19) 1.00567(8) 0.30971(14) 0.0600(5) Uani 1 1 d . U . . .
F1 F 0.3847(19) 0.8077(7) 0.3673(15) 0.184(11) Uani 0.63(5) 1 d D U P A 1
F2 F 0.317(2) 0.8309(10) 0.2380(12) 0.203(14) Uani 0.63(5) 1 d D U P A 1
F3 F 0.4581(17) 0.8669(7) 0.309(2) 0.184(13) Uani 0.63(5) 1 d D U P A 1
F4 F 0.453(2) 1.0089(6) 0.898(2) 0.179(15) Uani 0.51(5) 1 d D U P B 1
F5 F 0.371(2) 1.0726(11) 0.9302(17) 0.191(15) Uani 0.51(5) 1 d D U P B 1
F6 F 0.484(2) 1.0744(13) 0.8356(17) 0.179(18) Uani 0.51(5) 1 d D U P B 1
F7 F 0.0888(17) 1.2185(11) 0.225(2) 0.185(17) Uani 0.51(4) 1 d D U P C 1
F8 F 0.235(4) 1.1769(10) 0.212(2) 0.210(18) Uani 0.51(4) 1 d D U P C 1
F9 F 0.233(3) 1.2198(11) 0.3258(19) 0.209(19) Uani 0.51(4) 1 d D U P C 1
O1 O 0.3113(6) 0.9177(3) 0.3781(5) 0.090(2) Uani 1 1 d . U . . .
O2 O 0.1844(7) 0.8608(3) 0.3617(5) 0.108(3) Uani 1 1 d . U . . .
O3 O 0.2026(7) 1.1267(3) 0.3564(6) 0.107(2) Uani 1 1 d . U . . .
O4 O 0.3333(6) 1.0266(3) 0.7222(4) 0.0869(19) Uani 1 1 d . U . . .
O5 O 0.2127(7) 1.0378(4) 0.8156(5) 0.124(3) Uani 1 1 d . U . . .
O10 O 0.0278(8) 1.1489(3) 0.3106(7) 0.122(3) Uani 1 1 d . U . . .
N1 N 0.1591(7) 0.9047(3) 0.8520(5) 0.094(2) Uani 1 1 d D U . . .
N2 N 0.0876(8) 0.7843(3) 0.5117(7) 0.092(2) Uani 1 1 d . U . . .
N3 N 0.0252(8) 1.1281(4) 0.8287(6) 0.092(2) Uani 1 1 d . U . . .
C2 C 0.2273(11) 0.9341(4) 0.9085(8) 0.156(3) Uani 1 1 d D U . . .
H2 H 0.235044 0.966032 0.894003 0.188 Uiso 1 1 calc R U . . .
C10 C 0.0741(15) 0.6883(5) 0.5015(11) 0.143(3) Uani 1 1 d . U . . .
H10 H 0.065164 0.655353 0.497936 0.172 Uiso 1 1 calc R U . . .
C9 C 0.0543(14) 0.7117(5) 0.5761(11) 0.140(3) Uani 1 1 d . U . . .
H9 H 0.035945 0.694440 0.623860 0.168 Uiso 1 1 calc R U . . .
C4 C 0.2728(14) 0.8696(5) 1.0076(8) 0.173(4) Uani 1 1 d D U . . .
H4 H 0.312609 0.857609 1.059866 0.208 Uiso 1 1 calc R U . . .
C6 C 0.1430(13) 0.8583(4) 0.8753(8) 0.160(3) Uani 1 1 d D U . . .
H6 H 0.091839 0.839102 0.839310 0.193 Uiso 1 1 calc R U . . .
C3 C 0.2846(13) 0.9163(5) 0.9868(8) 0.175(4) Uani 1 1 d D U . . .
H3 H 0.330981 0.936239 1.025108 0.209 Uiso 1 1 calc R U . . .
C11 C 0.1047(14) 0.7111(5) 0.4365(12) 0.140(3) Uani 1 1 d . U . . .
H11 H 0.121407 0.695336 0.386566 0.169 Uiso 1 1 calc R U . . .
C8 C 0.0612(14) 0.7602(5) 0.5807(11) 0.136(3) Uani 1 1 d . U . . .
C5 C 0.2031(15) 0.8401(4) 0.9526(9) 0.172(4) Uani 1 1 d D U . . .
H5 H 0.196185 0.808065 0.967011 0.206 Uiso 1 1 calc R U . . .
C12 C 0.1118(13) 0.7599(5) 0.4441(11) 0.133(3) Uani 1 1 d . U . . .
H12 H 0.135569 0.776781 0.397846 0.160 Uiso 1 1 calc R U . . .
C14 C 0.0908(14) 1.1225(6) 0.9053(10) 0.141(3) Uani 1 1 d . U . . .
H14 H 0.128132 1.093543 0.916579 0.169 Uiso 1 1 calc R U . . .
C15 C 0.1065(15) 1.1566(6) 0.9681(10) 0.149(3) Uani 1 1 d . U . . .
H15 H 0.153270 1.150857 1.021328 0.179 Uiso 1 1 calc R U . . .
C16 C 0.0542(15) 1.1987(6) 0.9534(11) 0.150(3) Uani 1 1 d . U . . .
H16 H 0.066601 1.222926 0.995247 0.180 Uiso 1 1 calc R U . . .
C17 C -0.0154(15) 1.2055(6) 0.8784(10) 0.147(3) Uani 1 1 d . U . . .
H17 H -0.054352 1.234101 0.867636 0.177 Uiso 1 1 calc R U . . .
C18 C -0.0291(14) 1.1695(5) 0.8170(10) 0.140(3) Uani 1 1 d . U . . .
H18 H -0.078595 1.174352 0.764800 0.168 Uiso 1 1 calc R U . . .
C19 C 0.2760(10) 0.8789(4) 0.3570(8) 0.090(3) Uani 1 1 d . U . . .
C20 C 0.3658(14) 0.8465(6) 0.3155(12) 0.129(3) Uani 1 1 d D U . . .
C21 C 0.3405(11) 0.9145(9) 0.619(3) 0.095(3) Uani 0.656(11) 1 d D U P D 1
H21A H 0.381124 0.932171 0.579662 0.114 Uiso 0.656(11) 1 calc R U P D 1
H21B H 0.367238 0.925367 0.679082 0.114 Uiso 0.656(11) 1 calc R U P D 1
C22 C 0.3675(13) 0.8628(6) 0.6131(13) 0.101(3) Uani 0.656(11) 1 d D U P D 1
H22 H 0.327114 0.849532 0.558005 0.121 Uiso 0.656(11) 1 calc R U P D 1
C23 C 0.3213(17) 0.8379(7) 0.6980(14) 0.114(4) Uani 0.656(11) 1 d D U P D 1
H23A H 0.364203 0.849647 0.751796 0.171 Uiso 0.656(11) 1 calc R U P D 1
H23B H 0.329971 0.803906 0.695101 0.171 Uiso 0.656(11) 1 calc R U P D 1
H23C H 0.242684 0.845563 0.696887 0.171 Uiso 0.656(11) 1 calc R U P D 1
C24 C 0.4926(14) 0.8563(7) 0.6161(15) 0.119(4) Uani 0.656(11) 1 d D U P D 1
H24A H 0.521912 0.881700 0.584003 0.178 Uiso 0.656(11) 1 calc R U P D 1
H24B H 0.506993 0.826282 0.589864 0.178 Uiso 0.656(11) 1 calc R U P D 1
H24C H 0.528975 0.856889 0.676471 0.178 Uiso 0.656(11) 1 calc R U P D 1
C25 C 0.3076(10) 1.0368(4) 0.7939(7) 0.086(2) Uani 1 1 d . U . . .
C26 C 0.4068(11) 1.0487(5) 0.8651(8) 0.102(3) Uani 1 1 d D U . . .
C27 C 0.2351(17) 1.1345(7) 0.594(2) 0.115(4) Uani 0.545(13) 1 d D U P E 1
H27A H 0.276588 1.128865 0.652422 0.137 Uiso 0.545(13) 1 calc R U P E 1
H27B H 0.282055 1.122985 0.551822 0.137 Uiso 0.545(13) 1 calc R U P E 1
C28 C 0.197(2) 1.1958(10) 0.6844(17) 0.137(4) Uani 0.545(13) 1 d D U P E 1
H28A H 0.222036 1.227096 0.703770 0.205 Uiso 0.545(13) 1 calc R U P E 1
H28B H 0.236555 1.172340 0.723050 0.205 Uiso 0.545(13) 1 calc R U P E 1
H28C H 0.117002 1.193010 0.685357 0.205 Uiso 0.545(13) 1 calc R U P E 1
C29 C 0.3185(19) 1.2129(8) 0.5752(17) 0.133(5) Uani 0.545(13) 1 d D U P E 1
H29A H 0.365258 1.214540 0.631864 0.199 Uiso 0.545(13) 1 calc R U P E 1
H29B H 0.297126 1.244564 0.555293 0.199 Uiso 0.545(13) 1 calc R U P E 1
H29C H 0.359989 1.197924 0.533521 0.199 Uiso 0.545(13) 1 calc R U P E 1
C31 C 0.2000(10) 1.0167(5) 0.2472(7) 0.113(3) Uani 1 1 d . U . . .
H31A H 0.255219 1.036811 0.282795 0.136 Uiso 1 1 calc R U . . .
H31B H 0.236579 0.986467 0.238936 0.136 Uiso 1 1 calc R U . . .
C32 C 0.1695(11) 1.0388(6) 0.1621(8) 0.128(4) Uani 1 1 d . U . . .
H32 H 0.128515 1.068187 0.171770 0.153 Uiso 1 1 calc R U . . .
C33 C 0.0933(15) 1.0098(7) 0.0999(10) 0.164(5) Uani 1 1 d . U . . .
H33A H 0.076874 1.026270 0.044449 0.246 Uiso 1 1 calc R U . . .
H33B H 0.024106 1.004314 0.123276 0.246 Uiso 1 1 calc R U . . .
H33C H 0.128816 0.979825 0.091157 0.246 Uiso 1 1 calc R U . . .
C36 C 0.1757(12) 1.1938(5) 0.2689(9) 0.112(3) Uani 1 1 d D U . . .
C30 C 0.224(3) 1.1869(8) 0.5820(17) 0.124(4) Uani 0.545(13) 1 d D U P E 1
H30 H 0.159485 1.195722 0.537119 0.149 Uiso 0.545(13) 1 calc R U P E 1
C34 C 0.2747(13) 1.0536(7) 0.1244(9) 0.156(5) Uani 1 1 d . U . . .
H34A H 0.310698 1.025776 0.104670 0.234 Uiso 1 1 calc R U . . .
H34B H 0.326175 1.069533 0.169143 0.234 Uiso 1 1 calc R U . . .
H34C H 0.253770 1.074767 0.075348 0.234 Uiso 1 1 calc R U . . .
C35 C 0.1303(11) 1.1522(4) 0.3168(8) 0.089(3) Uani 1 1 d . U . . .
F4A F 0.390(3) 1.0351(16) 0.9410(12) 0.19(2) Uani 0.49(5) 1 d D U P B 2
F5A F 0.421(3) 1.0954(7) 0.863(3) 0.195(18) Uani 0.49(5) 1 d D U P B 2
F6A F 0.5072(15) 1.0370(13) 0.8460(19) 0.151(16) Uani 0.49(5) 1 d D U P B 2
F7A F 0.144(5) 1.2354(7) 0.302(3) 0.24(3) Uani 0.49(4) 1 d D U P C 2
F8A F 0.143(3) 1.1963(15) 0.1861(14) 0.195(19) Uani 0.49(4) 1 d D U P C 2
F9A F 0.2794(17) 1.2007(13) 0.279(2) 0.160(15) Uani 0.49(4) 1 d D U P C 2
C27A C 0.231(2) 1.1352(9) 0.622(3) 0.115(4) Uani 0.455(13) 1 d D U P E 2
H27C H 0.258501 1.126657 0.682434 0.138 Uiso 0.455(13) 1 calc R U P E 2
H27D H 0.290425 1.127810 0.586999 0.138 Uiso 0.455(13) 1 calc R U P E 2
C28A C 0.312(2) 1.2057(10) 0.696(2) 0.131(5) Uani 0.455(13) 1 d D U P E 2
H28D H 0.285615 1.233804 0.722299 0.196 Uiso 0.455(13) 1 calc R U P E 2
H28E H 0.378133 1.213322 0.669849 0.196 Uiso 0.455(13) 1 calc R U P E 2
H28F H 0.329598 1.181451 0.739595 0.196 Uiso 0.455(13) 1 calc R U P E 2
C29A C 0.127(2) 1.2118(10) 0.640(2) 0.132(5) Uani 0.455(13) 1 d D U P E 2
H29D H 0.157778 1.238848 0.674190 0.199 Uiso 0.455(13) 1 calc R U P E 2
H29E H 0.083724 1.192682 0.674687 0.199 Uiso 0.455(13) 1 calc R U P E 2
H29F H 0.079464 1.222675 0.587792 0.199 Uiso 0.455(13) 1 calc R U P E 2
C30A C 0.211(3) 1.1862(9) 0.617(2) 0.118(4) Uani 0.455(13) 1 d D U P E 2
H30A H 0.227358 1.197764 0.560306 0.141 Uiso 0.455(13) 1 calc R U P E 2
C21A C 0.3412(15) 0.9156(17) 0.617(5) 0.096(3) Uani 0.344(11) 1 d D U P D 2
H21C H 0.366617 0.903379 0.563769 0.116 Uiso 0.344(11) 1 calc R U P D 2
H21D H 0.380779 0.945350 0.632037 0.116 Uiso 0.344(11) 1 calc R U P D 2
C22A C 0.373(2) 0.8810(10) 0.690(2) 0.103(4) Uani 0.344(11) 1 d D U P D 2
H22A H 0.333362 0.888528 0.739548 0.124 Uiso 0.344(11) 1 calc R U P D 2
C23A C 0.510(2) 0.8859(12) 0.719(3) 0.113(5) Uani 0.344(11) 1 d D U P D 2
H23D H 0.546322 0.857633 0.702306 0.169 Uiso 0.344(11) 1 calc R U P D 2
H23E H 0.525885 0.889851 0.782161 0.169 Uiso 0.344(11) 1 calc R U P D 2
H23F H 0.536772 0.913117 0.690655 0.169 Uiso 0.344(11) 1 calc R U P D 2
C24A C 0.345(3) 0.8310(11) 0.657(3) 0.110(5) Uani 0.344(11) 1 d D U P D 2
H24D H 0.365480 0.808835 0.704970 0.166 Uiso 0.344(11) 1 calc R U P D 2
H24E H 0.264689 0.828642 0.637196 0.166 Uiso 0.344(11) 1 calc R U P D 2
H24F H 0.385547 0.823613 0.609729 0.166 Uiso 0.344(11) 1 calc R U P D 2
O7 O 0.5064(8) 1.0244(4) 0.6241(6) 0.120(3) Uani 1 1 d G . . . .
H7A H 0.469318 1.028996 0.666591 0.180 Uiso 1 1 d G U . . .
H7B H 0.563488 1.042744 0.634996 0.180 Uiso 1 1 d G U . . .
O6 O 0.3528(6) 1.0323(4) 0.4691(6) 0.110(3) Uani 1 1 d G . . . .
H6A H 0.404759 1.036253 0.512981 0.165 Uiso 1 1 d G U . . .
H6B H 0.387911 1.025129 0.426574 0.165 Uiso 1 1 d G U . . .
F2A F 0.362(5) 0.868(2) 0.238(2) 0.25(3) Uani 0.37(5) 1 d D U P A 2
F3A F 0.455(3) 0.850(2) 0.372(4) 0.24(3) Uani 0.37(5) 1 d D U P A 2
F1A F 0.312(5) 0.8052(13) 0.303(5) 0.25(3) Uani 0.37(5) 1 d D U P A 2

loop_
_atom_site_aniso_label
_atom_site_aniso_U_11
_atom_site_aniso_U_22
_atom_site_aniso_U_33
_atom_site_aniso_U_23
_atom_site_aniso_U_13
_atom_site_aniso_U_12
Ag1 0.0724(4) 0.0489(4) 0.0589(4) -0.0001(3) 0.0049(3) 0.0038(3)
Ag2 0.0938(5) 0.0573(4) 0.0543(4) 0.0058(3) 0.0139(3) 0.0116(4)
Ag3 0.1227(7) 0.0580(4) 0.0552(4) 0.0052(3) 0.0062(4) 0.0079(4)
Ag4 0.0915(6) 0.1225(8) 0.0836(6) 0.0363(5) 0.0224(5) 0.0236(5)
Ag5 0.0951(6) 0.0549(5) 0.1500(9) -0.0017(5) -0.0261(6) 0.0003(4)
Ag6 0.1245(8) 0.0931(7) 0.0897(6) -0.0229(5) 0.0329(5) -0.0177(5)
S7 0.0615(12) 0.0482(11) 0.0614(12) -0.0021(9) 0.0034(10) -0.0011(10)
S8 0.0544(11) 0.0474(11) 0.0613(12) 0.0058(9) 0.0038(9) 0.0023(9)
S9 0.0668(13) 0.0663(14) 0.0476(11) 0.0028(9) 0.0105(10) 0.0015(11)
F1 0.16(2) 0.097(13) 0.29(2) 0.004(13) 0.010(17) 0.041(12)
F2 0.28(3) 0.19(3) 0.155(12) -0.082(15) 0.098(12) 0.00(2)
F3 0.133(11) 0.174(17) 0.27(3) -0.018(18) 0.125(16) 0.035(11)
F4 0.14(2) 0.212(18) 0.16(3) 0.047(17) -0.07(2) 0.037(15)
F5 0.22(3) 0.23(3) 0.12(2) -0.11(2) 0.036(16) -0.06(2)
F6 0.11(2) 0.28(4) 0.138(18) 0.03(3) -0.018(13) -0.07(2)
F7 0.159(16) 0.13(3) 0.25(4) 0.12(2) -0.015(17) -0.026(13)
F8 0.23(4) 0.27(3) 0.15(3) 0.108(19) 0.10(3) 0.02(2)
F9 0.24(4) 0.13(3) 0.23(3) 0.038(19) -0.05(2) -0.11(3)
O1 0.087(5) 0.075(4) 0.116(5) -0.016(4) 0.036(4) 0.006(3)
O2 0.116(6) 0.106(6) 0.109(6) -0.024(5) 0.036(5) -0.032(5)
O3 0.116(6) 0.088(5) 0.117(6) 0.033(4) 0.014(5) -0.014(4)
O4 0.077(4) 0.109(5) 0.071(4) -0.019(4) -0.002(3) -0.002(3)
O5 0.086(5) 0.199(10) 0.086(5) 0.012(6) 0.011(4) 0.036(6)
O10 0.101(5) 0.087(6) 0.179(9) 0.022(6) 0.021(6) -0.014(5)
N1 0.103(6) 0.100(6) 0.076(5) 0.018(4) 0.006(4) 0.013(5)
N2 0.094(6) 0.058(4) 0.121(7) 0.005(4) 0.010(5) 0.004(4)
N3 0.100(6) 0.099(6) 0.078(5) -0.016(4) 0.017(4) 0.006(5)
C2 0.179(7) 0.136(6) 0.133(6) 0.022(5) -0.045(5) 0.006(6)
C10 0.182(7) 0.079(5) 0.181(8) 0.015(5) 0.065(7) 0.005(6)
C9 0.178(7) 0.080(5) 0.175(8) 0.019(5) 0.068(6) 0.002(6)
C4 0.200(8) 0.152(7) 0.147(7) 0.033(6) -0.043(6) 0.013(7)
C6 0.188(7) 0.133(6) 0.140(6) 0.041(5) -0.040(6) 0.009(6)
C3 0.200(8) 0.152(7) 0.148(7) 0.025(6) -0.052(6) 0.010(7)
C11 0.180(7) 0.078(5) 0.176(8) 0.007(5) 0.069(6) 0.004(6)
C8 0.170(7) 0.076(5) 0.172(8) 0.017(5) 0.067(6) 0.002(6)
C5 0.201(8) 0.145(7) 0.149(7) 0.038(5) -0.044(6) 0.015(6)
C12 0.170(7) 0.074(5) 0.170(8) 0.009(5) 0.070(6) 0.004(6)
C14 0.176(7) 0.121(6) 0.113(6) -0.036(5) -0.017(6) 0.034(6)
C15 0.182(8) 0.129(6) 0.122(6) -0.040(5) -0.021(6) 0.032(6)
C16 0.185(8) 0.125(6) 0.126(6) -0.043(6) -0.018(6) 0.028(6)
C17 0.182(8) 0.118(6) 0.130(6) -0.034(5) -0.015(6) 0.035(6)
C18 0.170(7) 0.114(6) 0.124(6) -0.034(5) -0.015(5) 0.030(5)
C19 0.093(6) 0.073(6) 0.110(7) -0.017(5) 0.035(6) 0.004(5)
C20 0.129(7) 0.102(7) 0.162(9) -0.029(6) 0.042(7) 0.018(6)
C21 0.061(4) 0.085(6) 0.135(7) 0.026(5) 0.003(4) 0.017(4)
C22 0.071(5) 0.087(6) 0.142(8) 0.030(6) 0.006(5) 0.017(5)
C23 0.102(7) 0.097(7) 0.139(8) 0.032(7) 0.007(6) 0.024(6)
C24 0.082(6) 0.106(8) 0.164(9) 0.020(8) 0.004(7) 0.026(6)
C25 0.091(5) 0.094(6) 0.066(4) -0.006(4) -0.010(4) 0.012(5)
C26 0.102(6) 0.117(7) 0.080(5) -0.020(5) -0.009(5) 0.002(6)
C27 0.098(6) 0.076(5) 0.166(9) -0.027(6) 0.007(7) -0.036(5)
C28 0.127(8) 0.101(7) 0.177(10) -0.028(8) 0.006(8) -0.017(7)
C29 0.120(8) 0.087(7) 0.186(10) -0.015(8) 0.006(8) -0.031(7)
C31 0.094(6) 0.184(10) 0.069(5) 0.022(5) 0.037(5) 0.004(6)
C32 0.108(7) 0.203(10) 0.079(6) 0.028(6) 0.036(5) 0.003(7)
C33 0.155(9) 0.249(13) 0.090(7) 0.003(8) 0.025(7) -0.013(9)
C36 0.124(7) 0.089(6) 0.122(7) 0.033(5) 0.011(6) -0.019(6)
C30 0.109(7) 0.080(5) 0.177(9) -0.033(7) 0.002(7) -0.028(5)
C34 0.139(8) 0.237(12) 0.105(8) 0.039(8) 0.057(7) -0.001(8)
C35 0.099(6) 0.068(5) 0.099(7) 0.016(5) 0.015(6) -0.017(5)
F4A 0.17(2) 0.32(5) 0.057(9) 0.00(2) -0.031(9) -0.02(3)
F5A 0.20(3) 0.130(10) 0.25(4) -0.084(16) 0.01(3) -0.045(15)
F6A 0.085(8) 0.23(4) 0.115(17) -0.031(19) -0.045(9) 0.033(18)
F7A 0.38(6) 0.072(8) 0.32(5) 0.04(2) 0.22(5) -0.01(3)
F8A 0.21(3) 0.24(4) 0.130(11) 0.100(17) -0.001(18) -0.02(3)
F9A 0.148(11) 0.19(3) 0.15(3) 0.03(2) 0.041(14) -0.092(16)
C27A 0.100(7) 0.074(5) 0.166(9) -0.031(7) 0.004(7) -0.035(5)
C28A 0.119(8) 0.088(8) 0.176(11) -0.035(8) -0.005(9) -0.035(8)
C29A 0.122(8) 0.095(7) 0.173(10) -0.031(8) -0.002(8) -0.012(7)
C30A 0.105(7) 0.078(6) 0.166(10) -0.035(7) 0.005(7) -0.028(6)
C21A 0.062(5) 0.086(6) 0.137(7) 0.026(6) 0.004(5) 0.019(5)
C22A 0.072(6) 0.092(7) 0.142(8) 0.030(6) 0.003(6) 0.018(6)
C23A 0.079(7) 0.104(9) 0.149(10) 0.027(8) -0.003(8) 0.022(7)
C24A 0.083(8) 0.095(7) 0.149(10) 0.030(8) 0.003(8) 0.023(7)
O7 0.107(6) 0.149(9) 0.111(6) -0.045(6) 0.041(5) -0.031(6)
O6 0.068(4) 0.144(8) 0.116(6) -0.005(6) 0.008(4) 0.004(5)
F2A 0.28(6) 0.35(6) 0.15(3) -0.03(3) 0.14(3) -0.02(5)
F3A 0.12(2) 0.25(6) 0.33(5) -0.04(5) -0.02(3) 0.08(3)
F1A 0.24(4) 0.10(2) 0.44(9) -0.13(4) 0.13(5) 0.00(2)

loop_
_atom_type_symbol
_atom_type_description
_atom_type_scat_dispersion_real
_atom_type_scat_dispersion_imag
_atom_type_scat_source
C C 0.0033 0.0016 'International Tables Vol C Tables 4.2.6.8 and 6.1.1.4'
H H 0.0000 0.0000 'International Tables Vol C Tables 4.2.6.8 and 6.1.1.4'
Ag Ag -0.8971 1.1015 'International Tables Vol C Tables 4.2.6.8 and 6.1.1.4'
F F 0.0171 0.0103 'International Tables Vol C Tables 4.2.6.8 and 6.1.1.4'
N N 0.0061 0.0033 'International Tables Vol C Tables 4.2.6.8 and 6.1.1.4'
O O 0.0106 0.0060 'International Tables Vol C Tables 4.2.6.8 and 6.1.1.4'
S S 0.1246 0.1234 'International Tables Vol C Tables 4.2.6.8 and 6.1.1.4'

loop_
_geom_angle_atom_site_label_1
_geom_angle_atom_site_label_2
_geom_angle_atom_site_label_3
_geom_angle
_geom_angle_site_symmetry_1
_geom_angle_site_symmetry_3
_geom_angle_publ_flag
Ag2 Ag1 Ag3 59.29(3) . . y
Ag2 Ag1 Ag4 98.05(3) . . y
Ag2 Ag1 Ag6 142.90(3) . . y
Ag3 Ag1 Ag4 141.33(3) . . y
Ag3 Ag1 Ag6 101.60(3) . . y
Ag6 Ag1 Ag4 77.48(3) . . y
S7 Ag1 Ag2 112.08(6) . . y
S7 Ag1 Ag3 53.41(5) . . y
S7 Ag1 Ag4 128.98(6) . . y
S7 Ag1 Ag6 53.49(6) . . y
S8 Ag1 Ag2 53.54(5) . . y
S8 Ag1 Ag3 112.59(6) . . y
S8 Ag1 Ag4 51.49(5) . . y
S8 Ag1 Ag6 128.26(6) . . y
S8 Ag1 S7 160.92(8) . . y
O4 Ag1 Ag2 127.59(17) . . y
O4 Ag1 Ag3 127.55(19) . . y
O4 Ag1 Ag4 91.08(19) . . y
O4 Ag1 Ag6 89.49(17) . . y
O4 Ag1 S7 100.67(19) . . y
O4 Ag1 S8 98.36(19) . . y
Ag1 Ag2 Ag5 97.99(3) . . y
Ag1 Ag2 Ag6 137.97(4) . 3_576 y
Ag3 Ag2 Ag1 60.89(2) . . y
Ag3 Ag2 Ag5 142.24(4) . . y
Ag3 Ag2 Ag6 99.83(3) . 3_576 y
Ag5 Ag2 Ag6 74.52(3) . 3_576 y
S8 Ag2 Ag1 53.34(5) . . y
S8 Ag2 Ag3 113.99(6) . . y
S8 Ag2 Ag5 51.47(5) . . y
S8 Ag2 Ag6 124.36(6) . 3_576 y
S9 Ag2 Ag1 114.22(6) . . y
S9 Ag2 Ag3 55.09(6) . . y
S9 Ag2 Ag5 123.45(6) . . y
S9 Ag2 Ag6 50.16(6) . 3_576 y
S9 Ag2 S8 158.56(8) . . y
O1 Ag2 Ag1 132.66(19) . . y
O1 Ag2 Ag3 127.70(18) . . y
O1 Ag2 Ag5 89.91(18) . . y
O1 Ag2 Ag6 89.16(19) . 3_576 y
O1 Ag2 S8 101.70(19) . . y
O1 Ag2 S9 99.0(2) . . y
Ag1 Ag3 Ag4 135.99(4) . 3_576 y
Ag1 Ag3 Ag5 94.71(3) . 3_576 y
Ag2 Ag3 Ag1 59.83(2) . . y
Ag2 Ag3 Ag4 99.35(3) . 3_576 y
Ag2 Ag3 Ag5 135.31(4) . 3_576 y
Ag4 Ag3 Ag5 73.03(3) 3_576 3_576 y
S7 Ag3 Ag1 52.83(5) . . y
S7 Ag3 Ag2 112.04(6) . . y
S7 Ag3 Ag4 121.79(6) . 3_576 y
S7 Ag3 Ag5 49.96(5) . 3_576 y
S7 Ag3 S9 154.32(8) . . y
S9 Ag3 Ag1 111.46(6) . . y
S9 Ag3 Ag2 53.30(5) . . y
S9 Ag3 Ag4 51.97(6) . 3_576 y
S9 Ag3 Ag5 122.12(6) . 3_576 y
O3 Ag3 Ag1 139.0(2) . . y
O3 Ag3 Ag2 131.7(2) . . y
O3 Ag3 Ag4 84.6(2) . 3_576 y
O3 Ag3 Ag5 92.1(2) . 3_576 y
O3 Ag3 S7 105.8(2) . . y
O3 Ag3 S9 98.5(2) . . y
Ag3 Ag4 Ag1 82.34(3) 3_576 . y
S8 Ag4 Ag1 48.98(5) . . y
S8 Ag4 Ag3 80.88(6) . 3_576 y
S9 Ag4 Ag1 74.25(6) 3_576 . y
S9 Ag4 Ag3 51.80(5) 3_576 3_576 y
S9 Ag4 S8 110.63(7) 3_576 . y
N1 Ag4 Ag1 125.8(2) . . y
N1 Ag4 Ag3 151.8(2) . 3_576 y
N1 Ag4 S8 117.0(2) . . y
N1 Ag4 S9 128.6(2) . 3_576 y
Ag2 Ag5 Ag3 82.45(3) . 3_576 y
S7 Ag5 Ag2 78.26(6) 3_576 . y
S7 Ag5 Ag3 47.99(5) 3_576 3_576 y
S8 Ag5 Ag2 49.69(5) . . y
S8 Ag5 Ag3 77.49(6) . 3_576 y
S8 Ag5 S7 109.47(7) . 3_576 y
N2 Ag5 Ag2 146.5(3) . . y
N2 Ag5 Ag3 131.0(3) . 3_576 y
N2 Ag5 S7 120.4(2) . 3_576 y
N2 Ag5 S8 129.3(2) . . y
Ag1 Ag6 Ag2 79.06(3) . 3_576 y
S7 Ag6 Ag1 49.48(5) . . y
S7 Ag6 Ag2 76.31(6) . 3_576 y
S9 Ag6 Ag1 75.30(6) 3_576 . y
S9 Ag6 Ag2 48.69(5) 3_576 3_576 y
S9 Ag6 S7 108.60(7) 3_576 . y
N3 Ag6 Ag1 143.3(2) . . y
N3 Ag6 Ag2 135.1(3) . 3_576 y
N3 Ag6 S7 116.3(3) . . y
N3 Ag6 S9 134.2(3) . 3_576 y
Ag1 S7 Ag3 73.76(6) . . ?
Ag1 S7 Ag5 134.04(9) . 3_576 ?
Ag1 S7 Ag6 77.03(7) . . ?
Ag3 S7 Ag5 82.05(7) . 3_576 ?
Ag3 S7 Ag6 137.98(9) . . ?
Ag5 S7 Ag6 97.75(8) 3_576 . ?
C27 S7 Ag1 106.2(8) . . ?
C27 S7 Ag3 96.9(9) . . ?
C27 S7 Ag5 115.2(9) . 3_576 ?
C27 S7 Ag6 120.0(10) . . ?
C27A S7 Ag1 105.6(10) . . ?
C27A S7 Ag3 110.0(12) . . ?
C27A S7 Ag6 106.5(13) . . ?
Ag1 S8 Ag2 73.12(6) . . ?
Ag1 S8 Ag4 79.54(7) . . ?
Ag1 S8 Ag5 135.08(9) . . ?
Ag2 S8 Ag4 135.25(9) . . ?
Ag2 S8 Ag5 78.84(7) . . ?
Ag5 S8 Ag4 97.65(8) . . ?
C21 S8 Ag1 105.2(9) . . ?
C21 S8 Ag2 104.2(10) . . ?
C21 S8 Ag4 116.9(13) . . ?
C21 S8 Ag5 115.4(12) . . ?
C21A S8 Ag1 104.4(17) . . ?
C21A S8 Ag2 102.6(19) . . ?
C21A S8 Ag4 118(2) . . ?
C21A S8 Ag5 116(2) . . ?
Ag2 S9 Ag3 71.61(6) . . ?
Ag2 S9 Ag4 134.39(9) . 3_576 ?
Ag2 S9 Ag6 81.15(7) . 3_576 ?
Ag3 S9 Ag4 76.24(7) . 3_576 ?
Ag6 S9 Ag3 138.73(9) 3_576 . ?
Ag6 S9 Ag4 104.11(9) 3_576 3_576 ?
C31 S9 Ag2 104.4(4) . . ?
C31 S9 Ag3 101.2(5) . . ?
C31 S9 Ag4 113.0(4) . 3_576 ?
C31 S9 Ag6 115.5(5) . 3_576 ?
C19 O1 Ag2 109.2(7) . . ?
C35 O3 Ag3 112.6(8) . . ?
C25 O4 Ag1 114.0(7) . . ?
C2 N1 Ag4 119.6(6) . . ?
C6 N1 Ag4 120.3(6) . . ?
C6 N1 C2 120.1(6) . . ?
C8 N2 Ag5 120.8(9) . . ?
C12 N2 Ag5 120.9(9) . . ?
C12 N2 C8 117.9(11) . . ?
C14 N3 Ag6 121.0(9) . . ?
C14 N3 C18 115.9(11) . . ?
C18 N3 Ag6 122.9(9) . . ?
N1 C2 H2 120.0 . . ?
N1 C2 C3 120.0(7) . . ?
C3 C2 H2 120.0 . . ?
C9 C10 H10 119.5 . . ?
C11 C10 H10 119.5 . . ?
C11 C10 C9 120.9(16) . . ?
C10 C9 H9 119.8 . . ?
C8 C9 C10 120.4(15) . . ?
C8 C9 H9 119.8 . . ?
C3 C4 H4 119.6 . . ?
C3 C4 C5 120.8(7) . . ?
C5 C4 H4 119.6 . . ?
N1 C6 H6 120.1 . . ?
N1 C6 C5 119.8(7) . . ?
C5 C6 H6 120.1 . . ?
C2 C3 H3 120.1 . . ?
C4 C3 C2 119.7(7) . . ?
C4 C3 H3 120.1 . . ?
C10 C11 H11 121.5 . . ?
C10 C11 C12 116.9(16) . . ?
C12 C11 H11 121.5 . . ?
N2 C8 C9 119.0(14) . . ?
C4 C5 C6 119.3(7) . . ?
C4 C5 H5 120.3 . . ?
C6 C5 H5 120.3 . . ?
N2 C12 C11 124.7(14) . . ?
N2 C12 H12 117.7 . . ?
C11 C12 H12 117.7 . . ?
N3 C14 H14 118.3 . . ?
N3 C14 C15 123.4(15) . . ?
C15 C14 H14 118.3 . . ?
C14 C15 H15 120.2 . . ?
C16 C15 C14 119.6(16) . . ?
C16 C15 H15 120.2 . . ?
C15 C16 H16 120.4 . . ?
C17 C16 C15 119.2(15) . . ?
C17 C16 H16 120.4 . . ?
C16 C17 H17 120.5 . . ?
C16 C17 C18 118.9(15) . . ?
C18 C17 H17 120.5 . . ?
N3 C18 C17 123.0(14) . . ?
N3 C18 H18 118.5 . . ?
C17 C18 H18 118.5 . . ?
O1 C19 O2 130.4(11) . . ?
O1 C19 C20 113.1(11) . . ?
O2 C19 C20 116.4(11) . . ?
F1 C20 C19 106.8(16) . . ?
F2 C20 F1 105.9(13) . . ?
F2 C20 C19 108.2(16) . . ?
F3 C20 F1 109.9(16) . . ?
F3 C20 F2 111.0(16) . . ?
F3 C20 C19 114.6(15) . . ?
F2A C20 C19 99(3) . . ?
F3A C20 C19 103(3) . . ?
F3A C20 F2A 119(4) . . ?
F3A C20 F1A 120(4) . . ?
F1A C20 C19 102(2) . . ?
F1A C20 F2A 109(3) . . ?
S8 C21 H21A 108.9 . . ?
S8 C21 H21B 108.9 . . ?
H21A C21 H21B 107.7 . . ?
C22 C21 S8 113.6(17) . . ?
C22 C21 H21A 108.9 . . ?
C22 C21 H21B 108.9 . . ?
C21 C22 H22 109.9 . . ?
C21 C22 C23 105.1(19) . . ?
C21 C22 C24 109.9(15) . . ?
C23 C22 H22 109.9 . . ?
C24 C22 H22 109.9 . . ?
C24 C22 C23 112.1(14) . . ?
C22 C23 H23A 109.5 . . ?
C22 C23 H23B 109.5 . . ?
C22 C23 H23C 109.5 . . ?
H23A C23 H23B 109.5 . . ?
H23A C23 H23C 109.5 . . ?
H23B C23 H23C 109.5 . . ?
C22 C24 H24A 109.5 . . ?
C22 C24 H24B 109.5 . . ?
C22 C24 H24C 109.5 . . ?
H24A C24 H24B 109.5 . . ?
H24A C24 H24C 109.5 . . ?
H24B C24 H24C 109.5 . . ?
O4 C25 O5 128.1(10) . . ?
O4 C25 C26 115.0(11) . . ?
O5 C25 C26 117.0(11) . . ?
F4 C26 F5 108.0(13) . . ?
F4 C26 C25 109.0(14) . . ?
F5 C26 C25 110.2(17) . . ?
F6 C26 F4 109.0(14) . . ?
F6 C26 F5 107.8(15) . . ?
F6 C26 C25 112.9(16) . . ?
F4A C26 C25 112.3(17) . . ?
F4A C26 F5A 111(2) . . ?
F4A C26 F6A 114(2) . . ?
F5A C26 C25 106.9(18) . . ?
F6A C26 C25 115.1(14) . . ?
F6A C26 F5A 97(2) . . ?
S7 C27 H27A 107.5 . . ?
S7 C27 H27B 107.5 . . ?
H27A C27 H27B 107.0 . . ?
C30 C27 S7 119.3(16) . . ?
C30 C27 H27A 107.5 . . ?
C30 C27 H27B 107.5 . . ?
H28A C28 H28B 109.5 . . ?
H28A C28 H28C 109.5 . . ?
H28B C28 H28C 109.5 . . ?
C30 C28 H28A 109.5 . . ?
C30 C28 H28B 109.5 . . ?
C30 C28 H28C 109.5 . . ?
H29A C29 H29B 109.5 . . ?
H29A C29 H29C 109.5 . . ?
H29B C29 H29C 109.5 . . ?
C30 C29 H29A 109.5 . . ?
C30 C29 H29B 109.5 . . ?
C30 C29 H29C 109.5 . . ?
S9 C31 H31A 108.4 . . ?
S9 C31 H31B 108.4 . . ?
H31A C31 H31B 107.5 . . ?
C32 C31 S9 115.4(9) . . ?
C32 C31 H31A 108.4 . . ?
C32 C31 H31B 108.4 . . ?
C31 C32 H32 106.8 . . ?
C31 C32 C33 113.5(15) . . ?
C31 C32 C34 110.5(12) . . ?
C33 C32 H32 106.8 . . ?
C33 C32 C34 112.0(12) . . ?
C34 C32 H32 106.8 . . ?
C32 C33 H33A 109.5 . . ?
C32 C33 H33B 109.5 . . ?
C32 C33 H33C 109.5 . . ?
H33A C33 H33B 109.5 . . ?
H33A C33 H33C 109.5 . . ?
H33B C33 H33C 109.5 . . ?
F7 C36 C35 109.4(16) . . ?
F8 C36 F7 108.2(13) . . ?
F8 C36 C35 108.5(17) . . ?
F9 C36 F7 110.1(16) . . ?
F9 C36 F8 112.8(16) . . ?
F9 C36 C35 108(2) . . ?
F7A C36 C35 110.0(16) . . ?
F8A C36 C35 116.5(19) . . ?
F8A C36 F7A 106(2) . . ?
F9A C36 C35 119.0(18) . . ?
F9A C36 F7A 99(3) . . ?
F9A C36 F8A 105(2) . . ?
C27 C30 C28 93.4(18) . . ?
C27 C30 H30 112.5 . . ?
C28 C30 H30 112.5 . . ?
C29 C30 C27 118(3) . . ?
C29 C30 C28 105.7(16) . . ?
C29 C30 H30 112.5 . . ?
C32 C34 H34A 109.5 . . ?
C32 C34 H34B 109.5 . . ?
C32 C34 H34C 109.5 . . ?
H34A C34 H34B 109.5 . . ?
H34A C34 H34C 109.5 . . ?
H34B C34 H34C 109.5 . . ?
O3 C35 O10 128.9(11) . . ?
O3 C35 C36 114.5(11) . . ?
O10 C35 C36 116.6(12) . . ?
S7 C27A H27C 108.4 . . ?
S7 C27A H27D 108.4 . . ?
H27C C27A H27D 107.4 . . ?
C30A C27A S7 115.7(16) . . ?
C30A C27A H27C 108.4 . . ?
C30A C27A H27D 108.4 . . ?
H28D C28A H28E 109.5 . . ?
H28D C28A H28F 109.5 . . ?
H28E C28A H28F 109.5 . . ?
C30A C28A H28D 109.5 . . ?
C30A C28A H28E 109.5 . . ?
C30A C28A H28F 109.5 . . ?
H29D C29A H29E 109.5 . . ?
H29D C29A H29F 109.5 . . ?
H29E C29A H29F 109.5 . . ?
C30A C29A H29D 109.5 . . ?
C30A C29A H29E 109.5 . . ?
C30A C29A H29F 109.5 . . ?
C27A C30A C28A 101(2) . . ?
C27A C30A H30A 108.3 . . ?
C28A C30A H30A 108.3 . . ?
C29A C30A C27A 131(3) . . ?
C29A C30A C28A 97(2) . . ?
C29A C30A H30A 108.3 . . ?
S8 C21A H21C 108.7 . . ?
S8 C21A H21D 108.7 . . ?
H21C C21A H21D 107.6 . . ?
C22A C21A S8 114(2) . . ?
C22A C21A H21C 108.7 . . ?
C22A C21A H21D 108.7 . . ?
C21A C22A H22A 110.1 . . ?
C21A C22A C23A 106.6(19) . . ?
C21A C22A C24A 110(3) . . ?
C23A C22A H22A 110.1 . . ?
C24A C22A H22A 110.1 . . ?
C24A C22A C23A 110(2) . . ?
C22A C23A H23D 109.5 . . ?
C22A C23A H23E 109.5 . . ?
C22A C23A H23F 109.5 . . ?
H23D C23A H23E 109.5 . . ?
H23D C23A H23F 109.5 . . ?
H23E C23A H23F 109.5 . . ?
C22A C24A H24D 109.5 . . ?
C22A C24A H24E 109.5 . . ?
C22A C24A H24F 109.5 . . ?
H24D C24A H24E 109.5 . . ?
H24D C24A H24F 109.5 . . ?
H24E C24A H24F 109.5 . . ?
H7A O7 H7B 104.6 . . ?
H6A O6 H6B 104.5 . . ?

loop_
_geom_bond_atom_site_label_1
_geom_bond_atom_site_label_2
_geom_bond_distance
_geom_bond_site_symmetry_2
_geom_bond_publ_flag
Ag1 Ag2 2.9297(11) . y
Ag1 Ag3 2.9606(11) . y
Ag1 Ag4 3.2012(12) . y
Ag1 Ag6 3.1498(12) . y
Ag1 S7 2.457(2) . y
Ag1 S8 2.456(2) . y
Ag1 O4 2.418(6) . y
Ag2 Ag3 2.9135(12) . y
Ag2 Ag5 3.1678(13) . y
Ag2 Ag6 3.2381(13) 3_576 y
Ag2 S8 2.462(2) . y
Ag2 S9 2.462(2) . y
Ag2 O1 2.440(6) . y
Ag3 Ag4 3.1119(13) 3_576 y
Ag3 Ag5 3.3002(14) 3_576 y
Ag3 S7 2.476(2) . y
Ag3 S9 2.518(2) . y
Ag3 O3 2.389(7) . y
Ag4 S8 2.547(2) . y
Ag4 S9 2.524(2) 3_576 y
Ag4 N1 2.251(7) . y
Ag5 S7 2.551(2) 3_576 y
Ag5 S8 2.526(2) . y
Ag5 N2 2.258(9) . y
Ag6 S7 2.598(2) . y
Ag6 S9 2.516(3) 3_576 y
Ag6 N3 2.258(9) . y
S7 C27 1.831(15) . ?
S7 C27A 1.840(16) . ?
S8 C21 1.851(12) . ?
S8 C21A 1.851(17) . ?
S9 C31 1.856(10) . ?
F1 C20 1.34(2) . ?
F2 C20 1.32(2) . ?
F3 C20 1.257(19) . ?
F4 C26 1.307(18) . ?
F5 C26 1.324(18) . ?
F6 C26 1.304(19) . ?
F7 C36 1.339(19) . ?
F8 C36 1.295(19) . ?
F9 C36 1.256(19) . ?
O1 C19 1.191(13) . ?
O2 C19 1.217(13) . ?
O3 C35 1.210(13) . ?
O4 C25 1.217(12) . ?
O5 C25 1.227(13) . ?
O10 C35 1.215(13) . ?
N1 C2 1.371(8) . ?
N1 C6 1.368(8) . ?
N2 C8 1.331(16) . ?
N2 C12 1.308(16) . ?
N3 C14 1.318(16) . ?
N3 C18 1.328(16) . ?
C2 H2 0.9300 . ?
C2 C3 1.380(8) . ?
C10 H10 0.9300 . ?
C10 C9 1.367(19) . ?
C10 C11 1.280(18) . ?
C9 H9 0.9300 . ?
C9 C8 1.363(18) . ?
C4 H4 0.9300 . ?
C4 C3 1.360(8) . ?
C4 C5 1.371(8) . ?
C6 H6 0.9300 . ?
C6 C5 1.387(8) . ?
C3 H3 0.9300 . ?
C11 H11 0.9300 . ?
C11 C12 1.375(18) . ?
C5 H5 0.9300 . ?
C12 H12 0.9300 . ?
C14 H14 0.9300 . ?
C14 C15 1.348(18) . ?
C15 H15 0.9300 . ?
C15 C16 1.34(2) . ?
C16 H16 0.9300 . ?
C16 C17 1.33(2) . ?
C17 H17 0.9300 . ?
C17 C18 1.370(18) . ?
C18 H18 0.9300 . ?
C19 C20 1.606(17) . ?
C20 F2A 1.32(3) . ?
C20 F3A 1.27(2) . ?
C20 F1A 1.32(2) . ?
C21 H21A 0.9700 . ?
C21 H21B 0.9700 . ?
C21 C22 1.49(3) . ?
C22 H22 0.9800 . ?
C22 C23 1.64(2) . ?
C22 C24 1.50(2) . ?
C23 H23A 0.9600 . ?
C23 H23B 0.9600 . ?
C23 H23C 0.9600 . ?
C24 H24A 0.9600 . ?
C24 H24B 0.9600 . ?
C24 H24C 0.9600 . ?
C25 C26 1.521(15) . ?
C26 F4A 1.27(2) . ?
C26 F5A 1.32(2) . ?
C26 F6A 1.32(2) . ?
C27 H27A 0.9700 . ?
C27 H27B 0.9700 . ?
C27 C30 1.48(2) . ?
C28 H28A 0.9600 . ?
C28 H28B 0.9600 . ?
C28 H28C 0.9600 . ?
C28 C30 1.66(3) . ?
C29 H29A 0.9600 . ?
C29 H29B 0.9600 . ?
C29 H29C 0.9600 . ?
C29 C30 1.36(3) . ?
C31 H31A 0.9700 . ?
C31 H31B 0.9700 . ?
C31 C32 1.440(16) . ?
C32 H32 0.9800 . ?
C32 C33 1.46(2) . ?
C32 C34 1.515(18) . ?
C33 H33A 0.9600 . ?
C33 H33B 0.9600 . ?
C33 H33C 0.9600 . ?
C36 C35 1.520(16) . ?
C36 F7A 1.35(2) . ?
C36 F8A 1.27(2) . ?
C36 F9A 1.24(2) . ?
C30 H30 0.9800 . ?
C34 H34A 0.9600 . ?
C34 H34B 0.9600 . ?
C34 H34C 0.9600 . ?
C27A H27C 0.9700 . ?
C27A H27D 0.9700 . ?
C27A C30A 1.45(2) . ?
C28A H28D 0.9600 . ?
C28A H28E 0.9600 . ?
C28A H28F 0.9600 . ?
C28A C30A 1.66(3) . ?
C29A H29D 0.9600 . ?
C29A H29E 0.9600 . ?
C29A H29F 0.9600 . ?
C29A C30A 1.32(3) . ?
C30A H30A 0.9800 . ?
C21A H21C 0.9700 . ?
C21A H21D 0.9700 . ?
C21A C22A 1.48(3) . ?
C22A H22A 0.9800 . ?
C22A C23A 1.63(3) . ?
C22A C24A 1.51(3) . ?
C23A H23D 0.9600 . ?
C23A H23E 0.9600 . ?
C23A H23F 0.9600 . ?
C24A H24D 0.9600 . ?
C24A H24E 0.9600 . ?
C24A H24F 0.9600 . ?
O7 H7A 0.8499 . ?
O7 H7B 0.8495 . ?
O6 H6A 0.8504 . ?
O6 H6B 0.8496 . ?

loop_
_geom_hbond_atom_site_label_D
_geom_hbond_atom_site_label_H
_geom_hbond_atom_site_label_A
_geom_hbond_distance_DH
_geom_hbond_distance_HA
_geom_hbond_distance_DA
_geom_hbond_angle_DHA
_geom_hbond_site_symmetry_A
_geom_hbond_publ_flag
O7 H7A O4 0.85 1.94 2.730(11) 153.5 . yes
O7 H7B O1 0.85 1.90 2.719(11) 162.7 3_676 yes
O6 H6A O7 0.85 1.96 2.781(14) 160.8 . yes
O6 H6B O7 0.85 2.10 2.846(13) 146.2 3_676 yes

loop_
_geom_torsion_atom_site_label_1
_geom_torsion_atom_site_label_2
_geom_torsion_atom_site_label_3
_geom_torsion_atom_site_label_4
_geom_torsion
_geom_torsion_site_symmetry_1
_geom_torsion_site_symmetry_2
_geom_torsion_site_symmetry_3
_geom_torsion_site_symmetry_4
_geom_torsion_publ_flag
Ag1 S7 C27 C30 179.9(19) . . . . ?
Ag1 S7 C27A C30A -177(2) . . . . ?
Ag1 S8 C21 C22 -180(2) . . . . ?
Ag1 S8 C21A C22A 124(4) . . . . ?
Ag1 O4 C25 O5 6.6(17) . . . . ?
Ag1 O4 C25 C26 -174.9(8) . . . . ?
Ag2 S8 C21 C22 -104(2) . . . . ?
Ag2 S8 C21A C22A -161(4) . . . . ?
Ag2 S9 C31 C32 175.1(11) . . . . ?
Ag2 O1 C19 O2 1.5(18) . . . . ?
Ag2 O1 C19 C20 -178.9(9) . . . . ?
Ag3 S7 C27 C30 105(2) . . . . ?
Ag3 S7 C27A C30A 105(3) . . . . ?
Ag3 S9 C31 C32 -111.3(12) . . . . ?
Ag3 O3 C35 O10 -2.3(18) . . . . ?
Ag3 O3 C35 C36 177.6(8) . . . . ?
Ag4 S8 C21 C22 95(3) . . . . ?
Ag4 S8 C21A C22A 38(5) . . . . ?
Ag4 S9 C31 C32 -31.6(14) 3_576 . . . ?
Ag4 N1 C2 C3 -176.2(9) . . . . ?
Ag4 N1 C6 C5 174.2(13) . . . . ?
Ag5 S7 C27 C30 20(2) 3_576 . . . ?
Ag5 S7 C27A C30A 13(3) 3_576 . . . ?
Ag5 S8 C21 C22 -19(3) . . . . ?
Ag5 S8 C21A C22A -77(5) . . . . ?
Ag5 N2 C8 C9 168.7(12) . . . . ?
Ag5 N2 C12 C11 -167.8(13) . . . . ?
Ag6 S7 C27 C30 -96(2) . . . . ?
Ag6 S7 C27A C30A -96(3) . . . . ?
Ag6 S9 C31 C32 88.2(13) 3_576 . . . ?
Ag6 N3 C14 C15 172.6(14) . . . . ?
Ag6 N3 C18 C17 -172.0(14) . . . . ?
S7 C27 C30 C28 82(2) . . . . ?
S7 C27 C30 C29 -168(2) . . . . ?
S7 C27A C30A C28A 155(2) . . . . ?
S7 C27A C30A C29A 45(5) . . . . ?
S8 C21 C22 C23 -72(3) . . . . ?
S8 C21 C22 C24 167.4(18) . . . . ?
S8 C21A C22A C23A -165(4) . . . . ?
S8 C21A C22A C24A 76(5) . . . . ?
S9 C31 C32 C33 -62.8(17) . . . . ?
S9 C31 C32 C34 170.4(12) . . . . ?
F7 C36 C35 O3 178(2) . . . . ?
F7 C36 C35 O10 -2(2) . . . . ?
F8 C36 C35 O3 60(3) . . . . ?
F8 C36 C35 O10 -120(3) . . . . ?
F9 C36 C35 O3 -62(3) . . . . ?
F9 C36 C35 O10 118(2) . . . . ?
O1 C19 C20 F1 120.3(18) . . . . ?
O1 C19 C20 F2 -126(2) . . . . ?
O1 C19 C20 F3 -2(3) . . . . ?
O1 C19 C20 F2A -72(4) . . . . ?
O1 C19 C20 F3A 51(4) . . . . ?
O1 C19 C20 F1A 176(4) . . . . ?
O2 C19 C20 F1 -60(2) . . . . ?
O2 C19 C20 F2 54(2) . . . . ?
O2 C19 C20 F3 178(2) . . . . ?
O2 C19 C20 F2A 107(4) . . . . ?
O2 C19 C20 F3A -130(4) . . . . ?
O2 C19 C20 F1A -4(4) . . . . ?
O4 C25 C26 F4 -81(2) . . . . ?
O4 C25 C26 F5 161.2(19) . . . . ?
O4 C25 C26 F6 41(2) . . . . ?
O4 C25 C26 F4A -146(3) . . . . ?
O4 C25 C26 F5A 93(2) . . . . ?
O4 C25 C26 F6A -13(3) . . . . ?
O5 C25 C26 F4 98(2) . . . . ?
O5 C25 C26 F5 -20(2) . . . . ?
O5 C25 C26 F6 -141(2) . . . . ?
O5 C25 C26 F4A 33(3) . . . . ?
O5 C25 C26 F5A -88(2) . . . . ?
O5 C25 C26 F6A 165(2) . . . . ?
N1 C2 C3 C4 -0.1(18) . . . . ?
N1 C6 C5 C4 4(3) . . . . ?
N3 C14 C15 C16 0(3) . . . . ?
C2 N1 C6 C5 -5(2) . . . . ?
C10 C9 C8 N2 0(3) . . . . ?
C10 C11 C12 N2 -1(3) . . . . ?
C9 C10 C11 C12 -3(3) . . . . ?
C6 N1 C2 C3 3.4(15) . . . . ?
C3 C4 C5 C6 -1(3) . . . . ?
C11 C10 C9 C8 3(3) . . . . ?
C8 N2 C12 C11 5(2) . . . . ?
C5 C4 C3 C2 -1(3) . . . . ?
C12 N2 C8 C9 -4(2) . . . . ?
C14 N3 C18 C17 3(2) . . . . ?
C14 C15 C16 C17 2(3) . . . . ?
C15 C16 C17 C18 -2(3) . . . . ?
C16 C17 C18 N3 -1(3) . . . . ?
C18 N3 C14 C15 -2(2) . . . . ?
F7A C36 C35 O3 -118(3) . . . . ?
F7A C36 C35 O10 62(3) . . . . ?
F8A C36 C35 O3 122(3) . . . . ?
F8A C36 C35 O10 -58(3) . . . . ?
F9A C36 C35 O3 -5(3) . . . . ?
F9A C36 C35 O10 175(2) . . . . ?
